data_7222758
loop_
_publ_author_name
'Fickenscher, T.'
'Hoffmann, R.D.'
'Mishra, R.'
'Poettgen, R.'

_publ_section_title
;
 Palladium-Cadmium Ordering in REPdCd (RE = La, Ce, Pr, Nd, Sm, Eu, Gd,
 Tb) and Comparison with Isotypic Indium Compounds
;
_journal_name_full
;
Zeitschrift fuer Naturforschung, Teil B. Anorganische Chemie, Organische 
Chemie (42,1987-)
;
_journal_page_first 275
_journal_page_last 279
_journal_volume 57
_journal_year 2002
_chemical_formula_sum 'Cd Eu Pd'
_chemical_name_systematic 'Eu Pd Cd'
_space_group_IT_number 62
_symmetry_space_group_name_Hall '-P 2ac 2n'
_symmetry_space_group_name_H-M 'P n m a'
_cell_angle_alpha 90
_cell_angle_beta 90
_cell_angle_gamma 90
_cell_formula_units_Z 4
_cell_length_a 7.459
_cell_length_b 4.398
_cell_length_c 8.637
_cell_volume 283.334
_citation_journal_id_ASTM ZNBSEN
_cod_data_source_file Fickenscher_ZNBSEN_2002_525.cif
_cod_data_source_block Cd1Eu1Pd1
_cod_original_formula_sum 'Cd1 Eu1 Pd1'
_cod_database_code 7222758

loop_
_symmetry_equiv_pos_as_xyz
x,y,z
-x+1/2,-y,z+1/2
x+1/2,-y+1/2,-z+1/2
-x,y+1/2,-z
-x,-y,-z
x-1/2,y,-z-1/2
-x-1/2,y-1/2,z-1/2
x,-y-1/2,z

loop_
_atom_site_label
_atom_site_type_symbol
_atom_site_fract_x
_atom_site_fract_y
_atom_site_fract_z
_atom_site_occupancy
_atom_site_U_iso_or_equiv
Cd1 Cd 0.14035 0.25 0.06277 1 0.0
Pd1 Pd 0.2651 0.25 0.37271 1 0.0
Eu1 Eu 0.033 0.25 0.68027 1 0.0
